data_4110447
loop_
_publ_author_name
'Evgeny V. Dikarev'
'Bo Li'
'Haitao Zhang'

_publ_section_title
;
 Tuning the Properties at Heterobimetallic Core: Mixed-Ligand
 Bismuth-Rhodium Paddlewheel Carboxylates
;
_journal_name_full 'Journal of the American Chemical Society'
_journal_page_first 2814
_journal_page_last 2815
_journal_paper_doi 10.1021/ja058294h
_journal_volume 128
_journal_year 2006
_chemical_formula_moiety
;
 'Bi Rh (O2 C C F3)2 (O2 C C (CH3)3)2 (H O2 C C (CH3)3)'
;
_chemical_formula_sum 'C19 H28 Bi F6 O10 Rh'
_chemical_formula_weight 842.30
_chemical_name_systematic
; 
 bis(mu2-trifluoroacetateo-O,O')-bis(mu2-pivolate-O,O')-(bismuth-rhodium)
 -pivolic acid adduct  
;
_space_group_IT_number 88
_symmetry_cell_setting tetragonal
_symmetry_space_group_name_Hall '-I 4ad'
_symmetry_space_group_name_H-M 'I 41/a :2'
_atom_sites_solution_hydrogens geom
_atom_sites_solution_primary direct
_atom_sites_solution_secondary difmap
_audit_creation_method SHELXL-97
_cell_angle_alpha 90.00
_cell_angle_beta 90.00
_cell_angle_gamma 90.00
_cell_formula_units_Z 16
_cell_length_a 25.2178(15)
_cell_length_b 25.2178(15)
_cell_length_c 17.4913(12)
_cell_measurement_reflns_used 7179
_cell_measurement_temperature 173(2)
_cell_measurement_theta_max 22.38
_cell_measurement_theta_min 2.28
_cell_volume 11123.4(12)
_computing_cell_refinement 'SMART, SAINT'
_computing_data_collection SMART
_computing_data_reduction SAINT
_computing_molecular_graphics 'SHELXP-93 (Sheldrick, 1993)'
_computing_publication_material 'SHELXCIF-93 (Sheldrick, 1993)'
_computing_structure_refinement 'SHELXL-97 (Sheldrick, 1997)'
_computing_structure_solution 'SHELXS-97 (Sheldrick, 1990)'
_diffrn_ambient_temperature 173(2)
_diffrn_measured_fraction_theta_full 1.000
_diffrn_measured_fraction_theta_max 1.000
_diffrn_measurement_device_type 'Bruker SMART APEX CCD'
_diffrn_measurement_method '0.3 deg wide \w exposures'
_diffrn_radiation_monochromator graphite
_diffrn_radiation_source 'fine-focus sealed tube'
_diffrn_radiation_type MoK\a
_diffrn_radiation_wavelength 0.71073
_diffrn_reflns_av_R_equivalents 0.1054
_diffrn_reflns_av_sigmaI/netI 0.0536
_diffrn_reflns_limit_h_max 27
_diffrn_reflns_limit_h_min -27
_diffrn_reflns_limit_k_max 27
_diffrn_reflns_limit_k_min -27
_diffrn_reflns_limit_l_max 18
_diffrn_reflns_limit_l_min -18
_diffrn_reflns_number 31982
_diffrn_reflns_theta_full 22.54
_diffrn_reflns_theta_max 22.54
_diffrn_reflns_theta_min 1.42
_diffrn_standards_decay_% 0
_diffrn_standards_interval_count na
_diffrn_standards_interval_time na
_diffrn_standards_number 'none (area detector data)'
_exptl_absorpt_coefficient_mu 6.999
_exptl_absorpt_correction_T_max 0.7671
_exptl_absorpt_correction_T_min 0.6400
_exptl_absorpt_correction_type 'multi-scan (SADABS)'
_exptl_crystal_colour yellow
_exptl_crystal_density_diffrn 2.009
_exptl_crystal_density_method none
_exptl_crystal_description block
_exptl_crystal_F_000 6448
_exptl_crystal_size_max 0.07
_exptl_crystal_size_mid 0.05
_exptl_crystal_size_min 0.04
_refine_diff_density_max 1.396
_refine_diff_density_min -0.644
_refine_diff_density_rms 0.139
_refine_ls_extinction_coef noref
_refine_ls_extinction_method none
_refine_ls_goodness_of_fit_ref 1.034
_refine_ls_hydrogen_treatment noref
_refine_ls_matrix_type full
_refine_ls_number_parameters 355
_refine_ls_number_reflns 3655
_refine_ls_number_restraints 66
_refine_ls_restrained_S_all 1.036
_refine_ls_R_factor_all 0.0763
_refine_ls_R_factor_gt 0.0463
_refine_ls_shift/su_max 0.001
_refine_ls_shift/su_mean 0.000
_refine_ls_structure_factor_coef Fsqd
_refine_ls_weighting_details 'calc w=1/[\s^2^(Fo^2^)+(0.0528P)^2^+102.1338P] where P=(Fo^2^+2Fc^2^)/3'
_refine_ls_weighting_scheme calc
_refine_ls_wR_factor_gt 0.0992
_refine_ls_wR_factor_ref 0.1119
_reflns_number_gt 2655
_reflns_number_total 3655
_reflns_threshold_expression >2sigma(I)
_cod_data_source_file ja058294hsi20051206_043739.cif
_cod_data_source_block (4)_BiRh(O2CCF3)2(O2CCMe3)2(HO2CCMe3)
_cod_original_sg_symbol_H-M 'I 41/a'
_cod_database_code 4110447

loop_
_symmetry_equiv_pos_as_xyz
'x, y, z'
'-x+1/2, -y, z+1/2'
'-y+3/4, x+1/4, z+1/4'
'y+3/4, -x+3/4, z+3/4'
'x+1/2, y+1/2, z+1/2'
'-x+1, -y+1/2, z+1'
'-y+5/4, x+3/4, z+3/4'
'y+5/4, -x+5/4, z+5/4'
'-x, -y, -z'
'x-1/2, y, -z-1/2'
'y-3/4, -x-1/4, -z-1/4'
'-y-3/4, x-3/4, -z-3/4'
'-x+1/2, -y+1/2, -z+1/2'
'x, y+1/2, -z'
'y-1/4, -x+1/4, -z+1/4'
'-y-1/4, x-1/4, -z-1/4'

loop_
_atom_site_label
_atom_site_type_symbol
_atom_site_fract_x
_atom_site_fract_y
_atom_site_fract_z
_atom_site_U_iso_or_equiv
_atom_site_adp_type
_atom_site_occupancy
_atom_site_symmetry_multiplicity
_atom_site_calc_flag
_atom_site_refinement_flags
_atom_site_disorder_assembly
_atom_site_disorder_group
Bi1 Bi 0.193458(18) 0.608089(19) 0.00238(3) 0.0444(2) Uani 1 1 d . . .
Rh2 Rh 0.13098(4) 0.56948(4) 0.10196(5) 0.0391(3) Uani 1 1 d . . .
O1 O 0.2514(4) 0.6021(4) 0.1147(6) 0.070(3) Uani 1 1 d . A .
O2 O 0.1671(4) 0.6872(3) 0.0608(5) 0.058(2) Uani 1 1 d . B .
O3 O 0.1125(3) 0.6206(4) -0.0621(5) 0.058(2) Uani 1 1 d . C .
O4 O 0.1844(4) 0.5155(3) -0.0416(5) 0.064(3) Uani 1 1 d . D .
O5 O 0.1869(3) 0.5610(3) 0.1832(4) 0.049(2) Uani 1 1 d . A .
O6 O 0.1158(3) 0.6429(3) 0.1429(5) 0.052(2) Uani 1 1 d . B .
O7 O 0.0691(3) 0.5762(3) 0.0292(5) 0.048(2) Uani 1 1 d . C .
O8 O 0.1422(3) 0.4931(3) 0.0664(5) 0.047(2) Uani 1 1 d . D .
O9 O 0.0702(3) 0.5452(3) 0.1994(5) 0.053(2) Uani 1 1 d . E .
O10 O -0.0011(4) 0.5872(5) 0.1460(7) 0.109(4) Uani 1 1 d . E .
H10 H 0.0171 0.6106 0.1242 0.163 Uiso 1 1 calc R . .
C1 C 0.2329(6) 0.5816(5) 0.1733(8) 0.052(3) Uani 1 1 d . . .
C2 C 0.2665(6) 0.5805(7) 0.2483(10) 0.077(5) Uani 1 1 d D A 1
F4 F 0.3187(6) 0.5839(19) 0.2315(19) 0.055(9) Uiso 0.33 1 d PD A 1
F5 F 0.2548(16) 0.6290(9) 0.2834(19) 0.057(9) Uiso 0.33 1 d PD A 1
F6 F 0.2551(15) 0.5407(11) 0.2957(16) 0.030(7) Uiso 0.33 1 d PD A 1
F4X F 0.3167(9) 0.5652(15) 0.228(2) 0.099(18) Uiso 0.33 1 d PD A 2
F5X F 0.2742(18) 0.6310(10) 0.277(3) 0.15(2) Uiso 0.33 1 d PD A 2
F6X F 0.2475(18) 0.5482(14) 0.303(2) 0.14(3) Uiso 0.33 1 d PD A 2
F4Y F 0.3153(9) 0.6007(15) 0.240(2) 0.12(2) Uiso 0.33 1 d PD A 3
F5Y F 0.2424(12) 0.6169(11) 0.2989(18) 0.086(14) Uiso 0.33 1 d PD A 3
F6Y F 0.2685(12) 0.5329(7) 0.2821(16) 0.061(13) Uiso 0.33 1 d PD A 3
C3 C 0.1358(5) 0.6843(5) 0.1145(7) 0.045(3) Uani 1 1 d . . .
C4 C 0.1179(7) 0.7359(5) 0.1565(9) 0.077(5) Uani 1 1 d D B 1
C11 C 0.084(2) 0.764(2) 0.099(2) 0.089(17) Uiso 0.33 1 d PD B 1
H11A H 0.0523 0.7430 0.0882 0.133 Uiso 0.33 1 calc PR B 1
H11B H 0.1040 0.7701 0.0523 0.133 Uiso 0.33 1 calc PR B 1
H11C H 0.0729 0.7987 0.1205 0.133 Uiso 0.33 1 calc PR B 1
C12 C 0.1651(17) 0.773(2) 0.164(4) 0.103(19) Uiso 0.33 1 d PD B 1
H12A H 0.1899 0.7587 0.2023 0.155 Uiso 0.33 1 calc PR B 1
H12B H 0.1528 0.8081 0.1812 0.155 Uiso 0.33 1 calc PR B 1
H12C H 0.1830 0.7764 0.1150 0.155 Uiso 0.33 1 calc PR B 1
C13 C 0.0926(19) 0.7269(15) 0.2276(17) 0.036(10) Uiso 0.33 1 d PD B 1
H13A H 0.0602 0.7061 0.2195 0.055 Uiso 0.33 1 calc PR B 1
H13B H 0.0835 0.7609 0.2512 0.055 Uiso 0.33 1 calc PR B 1
H13C H 0.1167 0.7073 0.2614 0.055 Uiso 0.33 1 calc PR B 1
C11X C 0.1199(19) 0.7802(13) 0.1009(19) 0.047(10) Uiso 0.33 1 d PD B 2
H11D H 0.1511 0.7762 0.0681 0.070 Uiso 0.33 1 calc PR B 2
H11E H 0.1220 0.8140 0.1285 0.070 Uiso 0.33 1 calc PR B 2
H11F H 0.0878 0.7798 0.0693 0.070 Uiso 0.33 1 calc PR B 2
C12X C 0.1703(13) 0.745(2) 0.201(3) 0.081(15) Uiso 0.33 1 d PD B 2
H12D H 0.1998 0.7473 0.1645 0.121 Uiso 0.33 1 calc PR B 2
H12E H 0.1764 0.7148 0.2355 0.121 Uiso 0.33 1 calc PR B 2
H12F H 0.1680 0.7776 0.2305 0.121 Uiso 0.33 1 calc PR B 2
C13X C 0.0748(14) 0.7334(17) 0.207(2) 0.060(15) Uiso 0.33 1 d PD B 2
H13D H 0.0777 0.7015 0.2383 0.091 Uiso 0.33 1 calc PR B 2
H13E H 0.0417 0.7321 0.1773 0.091 Uiso 0.33 1 calc PR B 2
H13F H 0.0747 0.7648 0.2396 0.091 Uiso 0.33 1 calc PR B 2
C11Y C 0.0640(13) 0.746(2) 0.121(3) 0.077(15) Uiso 0.33 1 d PD B 3
H11G H 0.0682 0.7509 0.0656 0.115 Uiso 0.33 1 calc PR B 3
H11H H 0.0480 0.7773 0.1435 0.115 Uiso 0.33 1 calc PR B 3
H11I H 0.0411 0.7149 0.1300 0.115 Uiso 0.33 1 calc PR B 3
C12Y C 0.1475(17) 0.7839(12) 0.125(3) 0.053(11) Uiso 0.33 1 d PD B 3
H12G H 0.1482 0.7821 0.0689 0.079 Uiso 0.33 1 calc PR B 3
H12H H 0.1839 0.7840 0.1446 0.079 Uiso 0.33 1 calc PR B 3
H12I H 0.1294 0.8165 0.1409 0.079 Uiso 0.33 1 calc PR B 3
C13Y C 0.117(2) 0.733(2) 0.2363(14) 0.10(2) Uiso 0.33 1 d PD B 3
H13G H 0.0973 0.7015 0.2523 0.151 Uiso 0.33 1 calc PR B 3
H13H H 0.1002 0.7648 0.2571 0.151 Uiso 0.33 1 calc PR B 3
H13I H 0.1537 0.7307 0.2554 0.151 Uiso 0.33 1 calc PR B 3
C5 C 0.0714(5) 0.6008(5) -0.0345(8) 0.048(3) Uani 1 1 d . . .
C6 C 0.0195(6) 0.6039(6) -0.0783(8) 0.076(5) Uani 1 1 d D C 1
C14 C -0.0142(10) 0.5591(9) -0.0697(15) 0.049(7) Uiso 0.50 1 d PD C 1
H14A H -0.0186 0.5511 -0.0153 0.073 Uiso 0.50 1 calc PR C 1
H14B H 0.0016 0.5285 -0.0956 0.073 Uiso 0.50 1 calc PR C 1
H14C H -0.0489 0.5668 -0.0923 0.073 Uiso 0.50 1 calc PR C 1
C15 C -0.0060(11) 0.6519(10) -0.0397(15) 0.065(8) Uiso 0.50 1 d PD C 1
H15A H -0.0115 0.6444 0.0147 0.098 Uiso 0.50 1 calc PR C 1
H15B H -0.0402 0.6595 -0.0639 0.098 Uiso 0.50 1 calc PR C 1
H15C H 0.0174 0.6828 -0.0451 0.098 Uiso 0.50 1 calc PR C 1
C16 C 0.0258(10) 0.6198(10) -0.1553(13) 0.048(7) Uiso 0.50 1 d PD C 1
H16A H 0.0484 0.6514 -0.1574 0.072 Uiso 0.50 1 calc PR C 1
H16B H -0.0090 0.6280 -0.1773 0.072 Uiso 0.50 1 calc PR C 1
H16C H 0.0424 0.5911 -0.1844 0.072 Uiso 0.50 1 calc PR C 1
C14X C -0.0286(12) 0.5954(17) -0.038(2) 0.122(14) Uiso 0.50 1 d PD C 2
H14D H -0.0232 0.5681 0.0008 0.184 Uiso 0.50 1 calc PR C 2
H14E H -0.0560 0.5836 -0.0742 0.184 Uiso 0.50 1 calc PR C 2
H14F H -0.0398 0.6285 -0.0138 0.184 Uiso 0.50 1 calc PR C 2
C15X C 0.0178(12) 0.6480(10) -0.1353(16) 0.067(9) Uiso 0.50 1 d PD C 2
H15D H 0.0538 0.6555 -0.1535 0.100 Uiso 0.50 1 calc PR C 2
H15E H 0.0031 0.6799 -0.1112 0.100 Uiso 0.50 1 calc PR C 2
H15F H -0.0045 0.6376 -0.1787 0.100 Uiso 0.50 1 calc PR C 2
C16X C 0.0245(18) 0.5580(13) -0.130(2) 0.149(18) Uiso 0.50 1 d PD C 2
H16D H 0.0251 0.5253 -0.0996 0.224 Uiso 0.50 1 calc PR C 2
H16E H 0.0575 0.5610 -0.1592 0.224 Uiso 0.50 1 calc PR C 2
H16F H -0.0058 0.5572 -0.1650 0.224 Uiso 0.50 1 calc PR C 2
C7 C 0.1637(5) 0.4840(5) 0.0035(8) 0.049(3) Uani 1 1 d . . .
C8 C 0.1673(6) 0.4260(6) -0.0210(9) 0.079(5) Uani 1 1 d D D 1
F1 F 0.1605(14) 0.3930(8) 0.0398(11) 0.045(6) Uiso 0.33 1 d PD D 1
F2 F 0.1277(12) 0.4186(12) -0.071(2) 0.062(9) Uiso 0.33 1 d PD D 1
F3 F 0.2123(8) 0.4161(10) -0.054(2) 0.044(8) Uiso 0.33 1 d PD D 1
F1X F 0.1357(11) 0.3937(9) 0.0211(15) 0.057(7) Uiso 0.33 1 d PD D 2
F2X F 0.1429(15) 0.4226(13) -0.0902(15) 0.087(15) Uiso 0.33 1 d PD D 2
F3X F 0.2149(8) 0.4080(16) -0.031(2) 0.099(18) Uiso 0.33 1 d PD D 2
F1Y F 0.1883(16) 0.3994(12) 0.0426(13) 0.096(12) Uiso 0.33 1 d PD D 3
F2Y F 0.1179(9) 0.4063(16) -0.024(3) 0.141(16) Uiso 0.33 1 d PD D 3
F3Y F 0.1921(15) 0.4118(12) -0.0805(14) 0.093(11) Uiso 0.33 1 d PD D 3
C9 C 0.0270(8) 0.5668(6) 0.2073(10) 0.084(5) Uani 1 1 d . . .
C10 C -0.0053(8) 0.5731(8) 0.2743(12) 0.112(7) Uani 1 1 d D E 1
C17 C -0.031(2) 0.5217(15) 0.304(3) 0.21(3) Uiso 0.50 1 d PD E 1
H17A H -0.0506 0.5291 0.3510 0.308 Uiso 0.50 1 calc PR E 1
H17B H -0.0034 0.4953 0.3141 0.308 Uiso 0.50 1 calc PR E 1
H17C H -0.0555 0.5078 0.2651 0.308 Uiso 0.50 1 calc PR E 1
C18 C -0.0440(16) 0.6186(14) 0.272(3) 0.126(19) Uiso 0.50 1 d PD E 1
H18A H -0.0262 0.6503 0.2529 0.190 Uiso 0.50 1 calc PR E 1
H18B H -0.0571 0.6254 0.3242 0.190 Uiso 0.50 1 calc PR E 1
H18C H -0.0738 0.6095 0.2389 0.190 Uiso 0.50 1 calc PR E 1
C19 C 0.0451(15) 0.587(2) 0.329(3) 0.16(2) Uiso 0.50 1 d PD E 1
H19A H 0.0649 0.6165 0.3071 0.233 Uiso 0.50 1 calc PR E 1
H19B H 0.0683 0.5555 0.3319 0.233 Uiso 0.50 1 calc PR E 1
H19C H 0.0325 0.5959 0.3800 0.233 Uiso 0.50 1 calc PR E 1
C17X C -0.0506(12) 0.5313(12) 0.269(2) 0.079(10) Uiso 0.50 1 d PD E 2
H17D H -0.0731 0.5340 0.3149 0.119 Uiso 0.50 1 calc PR E 2
H17E H -0.0353 0.4956 0.2666 0.119 Uiso 0.50 1 calc PR E 2
H17F H -0.0720 0.5379 0.2236 0.119 Uiso 0.50 1 calc PR E 2
C18X C -0.0231(17) 0.6295(11) 0.291(2) 0.101(14) Uiso 0.50 1 d PD E 2
H18D H -0.0436 0.6301 0.3385 0.151 Uiso 0.50 1 calc PR E 2
H18E H -0.0452 0.6424 0.2487 0.151 Uiso 0.50 1 calc PR E 2
H18F H 0.0081 0.6524 0.2963 0.151 Uiso 0.50 1 calc PR E 2
C19X C 0.0311(13) 0.5544(15) 0.3450(18) 0.093(11) Uiso 0.50 1 d PD E 2
H19D H 0.0114 0.5589 0.3929 0.140 Uiso 0.50 1 calc PR E 2
H19E H 0.0634 0.5759 0.3466 0.140 Uiso 0.50 1 calc PR E 2
H19F H 0.0406 0.5170 0.3385 0.140 Uiso 0.50 1 calc PR E 2

loop_
_atom_site_aniso_label
_atom_site_aniso_U_11
_atom_site_aniso_U_22
_atom_site_aniso_U_33
_atom_site_aniso_U_23
_atom_site_aniso_U_13
_atom_site_aniso_U_12
Bi1 0.0400(3) 0.0457(3) 0.0475(3) -0.0003(2) 0.0047(2) -0.0058(2)
Rh2 0.0365(6) 0.0403(6) 0.0405(6) -0.0023(5) 0.0009(4) -0.0005(4)
O1 0.053(6) 0.088(8) 0.068(7) 0.007(6) -0.010(5) -0.019(5)
O2 0.066(6) 0.044(5) 0.064(6) -0.004(5) 0.015(5) -0.001(4)
O3 0.043(6) 0.075(7) 0.055(6) 0.017(5) -0.010(5) -0.014(5)
O4 0.093(8) 0.039(5) 0.059(6) -0.012(5) 0.022(6) 0.003(5)
O5 0.037(5) 0.069(6) 0.043(5) 0.000(4) -0.011(4) -0.001(4)
O6 0.055(6) 0.043(5) 0.057(6) -0.003(4) 0.005(5) -0.003(4)
O7 0.041(5) 0.056(6) 0.046(5) 0.007(5) -0.003(4) -0.008(4)
O8 0.043(5) 0.050(5) 0.048(5) -0.002(4) 0.008(4) -0.001(4)
O9 0.039(5) 0.060(6) 0.060(6) -0.001(5) 0.015(4) 0.016(4)
O10 0.082(9) 0.149(12) 0.095(9) 0.050(9) -0.004(7) 0.010(8)
C1 0.051(9) 0.047(8) 0.057(9) -0.014(7) -0.021(8) 0.006(7)
C2 0.059(10) 0.084(13) 0.088(12) -0.006(11) 0.005(9) -0.003(9)
C3 0.039(8) 0.043(8) 0.052(8) -0.008(7) 0.010(7) 0.000(6)
C4 0.100(13) 0.041(9) 0.088(12) -0.004(8) 0.020(10) 0.002(8)
C5 0.043(8) 0.044(8) 0.055(9) 0.004(7) -0.016(7) 0.001(6)
C6 0.064(10) 0.098(13) 0.065(10) 0.011(9) -0.011(8) -0.012(9)
C7 0.054(8) 0.044(8) 0.049(8) 0.005(7) 0.016(7) 0.004(6)
C8 0.079(12) 0.073(12) 0.086(13) 0.001(9) 0.039(10) 0.009(9)
C9 0.101(15) 0.067(11) 0.083(13) 0.005(9) 0.040(12) -0.004(10)
C10 0.107(16) 0.098(15) 0.131(18) -0.006(12) 0.044(14) 0.056(13)

loop_
_atom_type_symbol
_atom_type_description
_atom_type_scat_dispersion_real
_atom_type_scat_dispersion_imag
_atom_type_scat_source
C C 0.0033 0.0016 'International Tables Vol C Tables 4.2.6.8 and 6.1.1.4'
H H 0.0000 0.0000 'International Tables Vol C Tables 4.2.6.8 and 6.1.1.4'
O O 0.0106 0.0060 'International Tables Vol C Tables 4.2.6.8 and 6.1.1.4'
F F 0.0171 0.0103 'International Tables Vol C Tables 4.2.6.8 and 6.1.1.4'
Rh Rh -1.1178 0.9187 'International Tables Vol C Tables 4.2.6.8 and 6.1.1.4'
Bi Bi -4.1077 10.2566 'International Tables Vol C Tables 4.2.6.8 and 6.1.1.4'

loop_
_geom_angle_atom_site_label_1
_geom_angle_atom_site_label_2
_geom_angle_atom_site_label_3
_geom_angle
_geom_angle_publ_flag
O2 Bi1 O3 81.3(3) y
O2 Bi1 O1 82.6(3) y
O3 Bi1 O1 155.3(3) y
O2 Bi1 O4 156.5(3) y
O3 Bi1 O4 84.1(3) y
O1 Bi1 O4 104.3(3) y
O2 Bi1 Rh2 81.4(2) y
O3 Bi1 Rh2 80.9(2) y
O1 Bi1 Rh2 78.3(2) y
O4 Bi1 Rh2 78.1(2) y
O5 Rh2 O6 88.8(3) y
O5 Rh2 O7 173.9(3) y
O6 Rh2 O7 90.0(3) y
O5 Rh2 O8 91.1(3) y
O6 Rh2 O8 175.7(3) y
O7 Rh2 O8 89.7(3) y
O5 Rh2 O9 85.3(3) y
O6 Rh2 O9 82.0(3) y
O7 Rh2 O9 88.5(3) y
O8 Rh2 O9 93.7(3) y
O5 Rh2 Bi1 95.2(2) y
O6 Rh2 Bi1 90.5(2) y
O7 Rh2 Bi1 90.9(2) y
O8 Rh2 Bi1 93.8(2) y
O9 Rh2 Bi1 172.5(2) y
C1 O1 Bi1 117.6(8) y
C3 O2 Bi1 117.8(8) y
C5 O3 Bi1 118.8(8) y
C7 O4 Bi1 116.6(8) y
C1 O5 Rh2 119.7(8) y
C3 O6 Rh2 122.9(8) y
C5 O7 Rh2 123.7(8) y
C7 O8 Rh2 120.2(8) y
C9 O9 Rh2 122.7(10) y
O1 C1 O5 128.4(12) ?
O1 C1 C2 119.9(13) ?
O5 C1 C2 111.7(13) ?
F6 C2 F4 113(2) ?
F6 C2 F5 110(2) ?
F4 C2 F5 104(3) ?
F6 C2 C1 114.7(17) ?
F4 C2 C1 110.2(19) ?
F5 C2 C1 103.8(18) ?
O2 C3 O6 127.4(11) ?
O2 C3 C4 119.8(12) ?
O6 C3 C4 112.9(11) ?
C13 C4 C11 114(3) ?
C13 C4 C12 112(3) ?
C11 C4 C12 102(3) ?
C13 C4 C3 114.2(18) ?
C11 C4 C3 105(2) ?
C12 C4 C3 109(2) ?
O3 C5 O7 124.8(11) ?
O3 C5 C6 120.0(12) ?
O7 C5 C6 115.2(12) ?
C16 C6 C14 113.2(17) ?
C16 C6 C5 113.4(15) ?
C14 C6 C5 114.9(15) ?
C16 C6 C15 104.1(17) ?
C14 C6 C15 109.4(17) ?
C5 C6 C15 100.4(15) ?
O4 C7 O8 128.9(12) ?
O4 C7 C8 114.3(12) ?
O8 C7 C8 116.7(12) ?
F3 C8 F2 110(2) ?
F3 C8 F1 110(2) ?
F2 C8 F1 109(2) ?
F3 C8 C7 111.1(17) ?
F2 C8 C7 105.7(17) ?
F1 C8 C7 111.0(15) ?
O9 C9 O10 122.1(15) ?
O9 C9 C10 130.3(19) ?
O10 C9 C10 107.5(17) ?
C9 C10 C18 116(2) ?
C9 C10 C17 115(3) ?
C18 C10 C17 112(3) ?
C9 C10 C19 93(2) ?
C18 C10 C19 111(3) ?
C17 C10 C19 108(3) ?

loop_
_geom_bond_atom_site_label_1
_geom_bond_atom_site_label_2
_geom_bond_distance
_geom_bond_publ_flag
Bi1 O2 2.339(8) y
Bi1 O3 2.353(8) y
Bi1 O1 2.453(9) y
Bi1 O4 2.469(8) y
Bi1 Rh2 2.5426(10) y
Rh2 O5 2.013(8) y
Rh2 O6 2.021(8) y
Rh2 O7 2.021(8) y
Rh2 O8 2.043(8) y
Rh2 O9 2.373(8) y
O1 C1 1.239(16) ?
O2 C3 1.228(14) ?
O3 C5 1.248(14) ?
O4 C7 1.234(14) ?
O5 C1 1.283(15) ?
O6 C3 1.263(14) ?
O7 C5 1.276(14) ?
O8 C7 1.247(14) ?
O9 C9 1.226(19) ?
O10 C9 1.38(2) ?
C1 C2 1.56(2) ?
C2 F6 1.334(19) ?
C2 F4 1.351(19) ?
C2 F5 1.40(2) ?
C3 C4 1.562(18) ?
C4 C13 1.42(2) ?
C4 C11 1.50(3) ?
C4 C12 1.52(3) ?
C5 C6 1.520(18) ?
C6 C16 1.41(2) ?
C6 C14 1.42(2) ?
C6 C15 1.53(2) ?
C7 C8 1.528(19) ?
C8 F3 1.293(18) ?
C8 F2 1.35(2) ?
C8 F1 1.361(19) ?
C9 C10 1.44(2) ?
C10 C18 1.51(3) ?
C10 C17 1.54(3) ?
C10 C19 1.62(3) ?
